data_7110368
loop_
_publ_author_name
'Falvello, Larry R.'
'Tom\'as, Milagros'

_publ_section_title
;
 [{Cu(bipy)(H2O)Pt(CN)4}2]&#x00B7;2H2O: the first synthesis and crystal
 structure of a discrete heterometallic square cyano-bridged compound with
 terminal cyano ligands
;
_journal_issue 3
_journal_name_full 'Chemical Communications'
_journal_page_first 273
_journal_paper_doi 10.1039/a807324d
_journal_year 1999
_chemical_formula_sum 'C28 H24 Cu2 N12 O4 Pt2'
_chemical_formula_weight 1109.85
_chemical_name_systematic
;
 ?
;
_space_group_IT_number 14
_symmetry_cell_setting monoclinic
_symmetry_space_group_name_Hall '-P 2ybc'
_symmetry_space_group_name_H-M 'P 1 21/c 1'
_atom_sites_solution_hydrogens geom
_atom_sites_solution_primary direct
_atom_sites_solution_secondary difmap
_audit_creation_method SHELXL-97
_cell_angle_alpha 90.00
_cell_angle_beta 91.967(9)
_cell_angle_gamma 90.00
_cell_formula_units_Z 2
_cell_length_a 8.5573(8)
_cell_length_b 26.064(3)
_cell_length_c 7.5950(7)
_cell_measurement_temperature 299(2)
_cell_volume 1693.0(3)
_computing_cell_refinement 'CAD4/PC V2.0 (Nonius, 1996)'
_computing_data_collection 'CAD4/PC V2.0 (Nonius, 1996)'
_computing_data_reduction 'XCAD4B (Harms, 1996)'
_computing_molecular_graphics 'SHELXTL-PLUS Rel. 5.05 (Siemens, 1996)'
_computing_publication_material 'SHELXL-97 (Sheldrick, 1997)'
_computing_structure_refinement 'SHELXL-97 (Sheldrick, 1997)'
_computing_structure_solution 'SHELXS-97 (Sheldrick, 1990)'
_diffrn_ambient_temperature 299(2)
_diffrn_measured_fraction_theta_full 0.977
_diffrn_measured_fraction_theta_max 0.977
_diffrn_measurement_device_type 'Nonius CAD-4'
_diffrn_radiation_monochromator graphite
_diffrn_radiation_source 'normal-focus sealed tube'
_diffrn_radiation_type MoK\a
_diffrn_radiation_wavelength 0.71073
_diffrn_reflns_av_R_equivalents 0.0274
_diffrn_reflns_av_sigmaI/netI 0.0375
_diffrn_reflns_limit_h_max 11
_diffrn_reflns_limit_h_min -11
_diffrn_reflns_limit_k_max 0
_diffrn_reflns_limit_k_min -33
_diffrn_reflns_limit_l_max 9
_diffrn_reflns_limit_l_min 0
_diffrn_reflns_number 4147
_diffrn_reflns_theta_full 27.46
_diffrn_reflns_theta_max 27.46
_diffrn_reflns_theta_min 2.38
_exptl_absorpt_coefficient_mu 9.529
_exptl_absorpt_correction_T_max 1.000
_exptl_absorpt_correction_T_min 0.370
_exptl_crystal_density_diffrn 2.177
_exptl_crystal_density_method 'not measured'
_exptl_crystal_F_000 1044
_exptl_crystal_size_max 0.32
_exptl_crystal_size_mid 0.26
_exptl_crystal_size_min 0.12
_refine_diff_density_max 1.309
_refine_diff_density_min -1.203
_refine_diff_density_rms 0.203
_refine_ls_extinction_coef 0.0039(3)
_refine_ls_extinction_expression Fc^*^=kFc[1+0.001xFc^2^\l^3^/sin(2\q)]^-1/4^
_refine_ls_extinction_method SHELXL
_refine_ls_goodness_of_fit_ref 1.079
_refine_ls_hydrogen_treatment mixed
_refine_ls_matrix_type full
_refine_ls_number_parameters 222
_refine_ls_number_reflns 3863
_refine_ls_number_restraints 0
_refine_ls_restrained_S_all 1.079
_refine_ls_R_factor_all 0.0545
_refine_ls_R_factor_gt 0.0383
_refine_ls_shift/su_max 0.006
_refine_ls_shift/su_mean 0.000
_refine_ls_structure_factor_coef Fsqd
_refine_ls_weighting_details 'w=1/[\s^2^(Fo^2^)+(0.0519P)^2^+4.3107P] where P=(Fo^2^+2Fc^2^)/3'
_refine_ls_weighting_scheme calc
_refine_ls_wR_factor_gt 0.0933
_refine_ls_wR_factor_ref 0.1023
_reflns_number_gt 3125
_reflns_number_total 3863
_reflns_threshold_expression >2sigma(I)
_cod_data_source_file 807324dsup1.cif
_cod_data_source_block x
_cod_depositor_comments
;
The following automatic conversions were performed:

'_refine_ls_weighting_scheme' value 'calc
w=1/[\s^2^(Fo^2^)+(0.0519P)^2^+4.3107P] where P=(Fo^2^+2Fc^2^)/3' was
changed to 'calc'. New tag '_refine_ls_weighting_details' was
created. The value of the new tag was set to
'w=1/[\s^2^(Fo^2^)+(0.0519P)^2^+4.3107P] where P=(Fo^2^+2Fc^2^)/3'.

Automatic conversion script
Id: cif_fix_values 3143 2015-03-26 13:38:13Z robertas 
;
_cod_original_sg_symbol_H-M 'P 2(1) / c'
_cod_database_code 7110368

loop_
_symmetry_equiv_pos_as_xyz
'x, y, z'
'-x, y+1/2, -z+1/2'
'-x, -y, -z'
'x, -y-1/2, z-1/2'

loop_
_atom_site_label
_atom_site_type_symbol
_atom_site_fract_x
_atom_site_fract_y
_atom_site_fract_z
_atom_site_U_iso_or_equiv
_atom_site_adp_type
_atom_site_occupancy
_atom_site_calc_flag
_atom_site_refinement_flags
Pt1 Pt 0.16051(3) 0.393837(10) 0.22912(4) 0.03053(12) Uani 1 d .
Cu1 Cu 0.34687(9) 0.57536(3) 0.11878(13) 0.0334(2) Uani 1 d .
C1 C 0.2314(8) 0.4640(3) 0.1755(10) 0.0358(16) Uani 1 d .
N1 N 0.2771(7) 0.5045(3) 0.1509(10) 0.0423(16) Uani 1 d .
C2 C -0.0431(8) 0.4058(3) 0.1062(11) 0.0371(17) Uani 1 d .
N2 N -0.1601(7) 0.4113(3) 0.0311(9) 0.0433(16) Uani 1 d .
C3 C 0.0860(9) 0.3243(3) 0.2917(11) 0.0396(17) Uani 1 d .
N3 N 0.0383(10) 0.2861(4) 0.3274(14) 0.068(2) Uani 1 d .
C4 C 0.3688(9) 0.3813(3) 0.3449(11) 0.0423(19) Uani 1 d .
N4 N 0.4893(9) 0.3751(4) 0.4090(12) 0.069(3) Uani 1 d .
N5 N 0.5640(7) 0.5601(3) 0.2140(9) 0.0365(14) Uani 1 d .
N6 N 0.4459(7) 0.6426(2) 0.0662(8) 0.0336(13) Uani 1 d .
C5 C 0.6141(9) 0.5160(3) 0.2851(12) 0.045(2) Uani 1 d .
H5 H 0.5443 0.4889 0.2935 0.054 Uiso 1 calc R
C6 C 0.7667(10) 0.5095(4) 0.3467(13) 0.050(2) Uani 1 d .
H6 H 0.8003 0.4786 0.3961 0.060 Uiso 1 calc R
C7 C 0.8685(9) 0.5510(4) 0.3321(13) 0.055(2) Uani 1 d .
H7 H 0.9719 0.5479 0.3726 0.066 Uiso 1 calc R
C8 C 0.8179(8) 0.5952(3) 0.2600(11) 0.0423(19) Uani 1 d .
H8 H 0.8868 0.6225 0.2489 0.051 Uiso 1 calc R
C9 C 0.6646(7) 0.6004(3) 0.2023(10) 0.0353(17) Uani 1 d .
C10 C 0.5962(8) 0.6468(3) 0.1240(10) 0.0337(15) Uani 1 d .
C11 C 0.6760(10) 0.6937(4) 0.1080(13) 0.050(2) Uani 1 d .
H11 H 0.7798 0.6967 0.1472 0.060 Uiso 1 calc R
C12 C 0.6013(12) 0.7339(3) 0.0359(14) 0.056(2) Uani 1 d .
H12 H 0.6525 0.7653 0.0273 0.067 Uiso 1 calc R
C13 C 0.4487(11) 0.7292(3) -0.0257(14) 0.055(2) Uani 1 d .
H13 H 0.3973 0.7570 -0.0778 0.066 Uiso 1 calc R
C14 C 0.3740(10) 0.6837(4) -0.0100(14) 0.055(2) Uani 1 d .
H14 H 0.2712 0.6806 -0.0524 0.066 Uiso 1 calc R
O1 O 0.2483(6) 0.6034(2) 0.3688(8) 0.0416(13) Uani 1 d .
H1A H 0.3260 0.6156 0.4207 0.04(3) Uiso 1 d R
H1B H 0.1991 0.6328 0.3156 0.07(3) Uiso 1 d R
O2 O 0.0973(10) 0.6964(3) 0.3278(12) 0.081(2) Uani 1 d .
H2A H 0.0749 0.7120 0.4673 0.12(5) Uiso 1 d R
H2B H 0.0802 0.7329 0.2617 0.17(7) Uiso 1 d R

loop_
_atom_site_aniso_label
_atom_site_aniso_U_11
_atom_site_aniso_U_22
_atom_site_aniso_U_33
_atom_site_aniso_U_23
_atom_site_aniso_U_13
_atom_site_aniso_U_12
Pt1 0.02985(16) 0.02608(17) 0.03502(18) -0.00053(12) -0.00844(10) -0.00088(10)
Cu1 0.0263(4) 0.0293(5) 0.0439(5) 0.0030(4) -0.0088(3) -0.0038(3)
C1 0.033(3) 0.035(4) 0.038(4) 0.000(3) -0.006(3) 0.001(3)
N1 0.037(3) 0.036(4) 0.052(4) 0.002(3) -0.011(3) -0.001(3)
C2 0.032(4) 0.040(4) 0.038(4) 0.000(3) -0.006(3) -0.005(3)
N2 0.036(3) 0.049(4) 0.045(4) 0.006(3) -0.009(3) -0.006(3)
C3 0.044(4) 0.034(4) 0.041(4) 0.011(4) -0.002(3) 0.005(3)
N3 0.068(5) 0.053(5) 0.084(7) 0.020(5) -0.001(5) -0.010(4)
C4 0.035(4) 0.048(5) 0.043(4) -0.004(4) -0.008(3) 0.000(3)
N4 0.046(4) 0.096(7) 0.061(5) -0.018(5) -0.021(4) 0.015(4)
N5 0.027(3) 0.038(4) 0.043(4) 0.006(3) -0.006(2) -0.002(2)
N6 0.036(3) 0.025(3) 0.040(3) 0.001(3) -0.003(2) -0.005(2)
C5 0.038(4) 0.040(5) 0.057(5) -0.001(4) -0.010(4) 0.003(3)
C6 0.043(4) 0.050(5) 0.057(6) -0.004(4) -0.012(4) 0.011(4)
C7 0.028(4) 0.080(7) 0.055(5) 0.002(5) -0.011(4) 0.007(4)
C8 0.025(3) 0.051(5) 0.051(5) -0.004(4) 0.002(3) -0.008(3)
C9 0.023(3) 0.051(5) 0.032(4) -0.009(3) 0.003(3) -0.006(3)
C10 0.035(3) 0.031(4) 0.035(4) -0.010(3) -0.001(3) -0.007(3)
C11 0.043(4) 0.044(5) 0.065(6) -0.010(4) 0.004(4) -0.012(4)
C12 0.070(6) 0.029(4) 0.069(6) 0.004(4) 0.004(5) -0.016(4)
C13 0.064(6) 0.034(5) 0.066(6) 0.015(4) 0.000(5) -0.002(4)
C14 0.044(4) 0.051(5) 0.068(6) 0.015(5) -0.009(4) -0.001(4)
O1 0.036(3) 0.041(3) 0.047(3) -0.003(3) -0.011(2) 0.002(2)
O2 0.101(6) 0.059(5) 0.083(6) 0.003(4) 0.015(5) 0.032(4)

loop_
_atom_type_symbol
_atom_type_description
_atom_type_scat_dispersion_real
_atom_type_scat_dispersion_imag
_atom_type_scat_source
C C 0.0033 0.0016 'International Tables Vol C Tables 4.2.6.8 and 6.1.1.4'
H H 0.0000 0.0000 'International Tables Vol C Tables 4.2.6.8 and 6.1.1.4'
N N 0.0061 0.0033 'International Tables Vol C Tables 4.2.6.8 and 6.1.1.4'
O O 0.0106 0.0060 'International Tables Vol C Tables 4.2.6.8 and 6.1.1.4'
Cu Cu 0.3201 1.2651 'International Tables Vol C Tables 4.2.6.8 and 6.1.1.4'
Pt Pt -1.7033 8.3905 'International Tables Vol C Tables 4.2.6.8 and 6.1.1.4'

loop_
_geom_angle_atom_site_label_1
_geom_angle_atom_site_label_2
_geom_angle_atom_site_label_3
_geom_angle
_geom_angle_site_symmetry_1
_geom_angle_site_symmetry_3
C2 Pt1 C1 91.7(3) . .
C2 Pt1 C3 88.4(3) . .
C1 Pt1 C3 177.8(3) . .
C2 Pt1 C4 178.0(3) . .
C1 Pt1 C4 88.1(3) . .
C3 Pt1 C4 92.0(3) . .
N1 Cu1 N2 89.6(3) . 3_565
N1 Cu1 N6 171.0(3) . .
N2 Cu1 N6 94.1(3) 3_565 .
N1 Cu1 N5 92.9(3) . .
N2 Cu1 N5 165.6(3) 3_565 .
N6 Cu1 N5 81.5(3) . .
N1 Cu1 O1 94.5(3) . .
N2 Cu1 O1 96.4(3) 3_565 .
N6 Cu1 O1 93.3(2) . .
N5 Cu1 O1 97.5(2) . .
N1 C1 Pt1 176.9(7) . .
C1 N1 Cu1 176.7(7) . .
N2 C2 Pt1 177.6(8) . .
C2 N2 Cu1 173.4(7) . 3_565
N3 C3 Pt1 177.2(8) . .
N4 C4 Pt1 178.3(9) . .
C5 N5 C9 119.6(6) . .
C5 N5 Cu1 126.6(5) . .
C9 N5 Cu1 113.8(5) . .
C10 N6 C14 119.3(7) . .
C10 N6 Cu1 114.4(5) . .
C14 N6 Cu1 126.2(5) . .
N5 C5 C6 122.0(8) . .
N5 C5 H5 119.0 . .
C6 C5 H5 119.0 . .
C5 C6 C7 117.6(8) . .
C5 C6 H6 121.2 . .
C7 C6 H6 121.2 . .
C8 C7 C6 120.2(7) . .
C8 C7 H7 119.9 . .
C6 C7 H7 119.9 . .
C7 C8 C9 120.4(8) . .
C7 C8 H8 119.8 . .
C9 C8 H8 119.8 . .
N5 C9 C8 120.1(8) . .
N5 C9 C10 114.8(6) . .
C8 C9 C10 125.1(7) . .
N6 C10 C11 120.2(7) . .
N6 C10 C9 115.4(6) . .
C11 C10 C9 124.4(7) . .
C12 C11 C10 119.4(8) . .
C12 C11 H11 120.3 . .
C10 C11 H11 120.3 . .
C11 C12 C13 120.2(8) . .
C11 C12 H12 119.9 . .
C13 C12 H12 119.9 . .
C14 C13 C12 119.6(8) . .
C14 C13 H13 120.2 . .
C12 C13 H13 120.2 . .
N6 C14 C13 121.3(8) . .
N6 C14 H14 119.3 . .
C13 C14 H14 119.3 . .
Cu1 O1 H1A 102.2 . .
Cu1 O1 H1B 94.4 . .
H1A O1 H1B 103.4 . .
H2A O2 H2B 95.1 . .

loop_
_geom_bond_atom_site_label_1
_geom_bond_atom_site_label_2
_geom_bond_distance
_geom_bond_site_symmetry_2
Pt1 C2 1.973(7) .
Pt1 C1 1.973(8) .
Pt1 C3 1.985(8) .
Pt1 C4 1.987(8) .
Cu1 N1 1.958(7) .
Cu1 N2 1.961(6) 3_565
Cu1 N6 1.994(6) .
Cu1 N5 2.010(6) .
Cu1 O1 2.228(6) .
C1 N1 1.145(10) .
C2 N2 1.144(10) .
N2 Cu1 1.961(6) 3_565
C3 N3 1.114(11) .
C4 N4 1.136(10) .
N5 C5 1.334(10) .
N5 C9 1.362(9) .
N6 C10 1.349(9) .
N6 C14 1.354(10) .
C5 C6 1.382(11) .
C5 H5 0.9300 .
C6 C7 1.394(14) .
C6 H6 0.9300 .
C7 C8 1.341(13) .
C7 H7 0.9300 .
C8 C9 1.375(9) .
C8 H8 0.9300 .
C9 C10 1.463(11) .
C10 C11 1.407(11) .
C11 C12 1.335(13) .
C11 H11 0.9300 .
C12 C13 1.378(13) .
C12 H12 0.9300 .
C13 C14 1.354(12) .
C13 H13 0.9300 .
C14 H14 0.9300 .
O1 H1A 0.8241 .
O1 H1B 0.9552 .
O2 H2A 1.1581 .
O2 H2B 1.0847 .

loop_
_geom_hbond_atom_site_label_D
_geom_hbond_atom_site_label_H
_geom_hbond_atom_site_label_A
_geom_hbond_distance_DH
_geom_hbond_distance_HA
_geom_hbond_distance_DA
_geom_hbond_angle_DHA
_geom_hbond_site_symmetry_A
O1 H1A N4 0.82 2.02 2.818(9) 162.1 3_666
O1 H1B O2 0.96 1.88 2.758(9) 152.2 .
O2 H2A N3 1.16 1.86 2.936(13) 151.9 3_566
O2 H2B N3 1.08 1.83 2.847(12) 154.1 2

loop_
_geom_torsion_atom_site_label_1
_geom_torsion_atom_site_label_2
_geom_torsion_atom_site_label_3
_geom_torsion_atom_site_label_4
_geom_torsion
_geom_torsion_site_symmetry_1
_geom_torsion_site_symmetry_4
C2 Pt1 C1 N1 156(14) . .
C3 Pt1 C1 N1 65(17) . .
C4 Pt1 C1 N1 -26(14) . .
Pt1 C1 N1 Cu1 -83(18) . .
N2 Cu1 N1 C1 -79(11) 3_565 .
N6 Cu1 N1 C1 166(10) . .
N5 Cu1 N1 C1 115(11) . .
O1 Cu1 N1 C1 17(11) . .
C1 Pt1 C2 N2 121(18) . .
C3 Pt1 C2 N2 -61(18) . .
C4 Pt1 C2 N2 38(23) . .
Pt1 C2 N2 Cu1 -77(20) . 3_565
C2 Pt1 C3 N3 -36(18) . .
C1 Pt1 C3 N3 55(21) . .
C4 Pt1 C3 N3 146(18) . .
C2 Pt1 C4 N4 66(34) . .
C1 Pt1 C4 N4 -17(29) . .
C3 Pt1 C4 N4 165(29) . .
N1 Cu1 N5 C5 -5.9(8) . .
N2 Cu1 N5 C5 -105.9(13) 3_565 .
N6 Cu1 N5 C5 -178.8(8) . .
O1 Cu1 N5 C5 89.0(7) . .
N1 Cu1 N5 C9 174.5(6) . .
N2 Cu1 N5 C9 74.5(13) 3_565 .
N6 Cu1 N5 C9 1.7(5) . .
O1 Cu1 N5 C9 -90.6(5) . .
N1 Cu1 N6 C10 -55.7(19) . .
N2 Cu1 N6 C10 -169.8(5) 3_565 .
N5 Cu1 N6 C10 -3.5(5) . .
O1 Cu1 N6 C10 93.6(5) . .
N1 Cu1 N6 C14 128.6(16) . .
N2 Cu1 N6 C14 14.5(8) 3_565 .
N5 Cu1 N6 C14 -179.3(8) . .
O1 Cu1 N6 C14 -82.2(8) . .
C9 N5 C5 C6 -0.6(13) . .
Cu1 N5 C5 C6 179.9(7) . .
N5 C5 C6 C7 0.0(14) . .
C5 C6 C7 C8 -0.2(15) . .
C6 C7 C8 C9 1.0(14) . .
C5 N5 C9 C8 1.4(11) . .
Cu1 N5 C9 C8 -179.0(6) . .
C5 N5 C9 C10 -179.3(7) . .
Cu1 N5 C9 C10 0.3(8) . .
C7 C8 C9 N5 -1.6(12) . .
C7 C8 C9 C10 179.1(8) . .
C14 N6 C10 C11 1.2(12) . .
Cu1 N6 C10 C11 -174.9(6) . .
C14 N6 C10 C9 -179.2(8) . .
Cu1 N6 C10 C9 4.7(8) . .
N5 C9 C10 N6 -3.3(10) . .
C8 C9 C10 N6 176.0(7) . .
N5 C9 C10 C11 176.3(8) . .
C8 C9 C10 C11 -4.5(12) . .
N6 C10 C11 C12 0.3(13) . .
C9 C10 C11 C12 -179.2(8) . .
C10 C11 C12 C13 -1.5(15) . .
C11 C12 C13 C14 1.1(16) . .
C10 N6 C14 C13 -1.5(14) . .
Cu1 N6 C14 C13 174.1(8) . .
C12 C13 C14 N6 0.4(16) . .
